data_7217595
loop_
_publ_author_name
'Zhou, Wei-Li'
'Liang, Jun'
'Qin, Chao'
'Shao, Kui-Zhan'
'Wang, Fang-Ming'
'Su, Zhong-Min'

_publ_section_title
;
 Syntheses, crystal structures and properties of inorganic--organic
 hybrids constructed from Keggin-type polyoxometalates and silver
 coordination compounds
;
_journal_issue 32
_journal_name_full CrystEngComm
_journal_page_first 7410
_journal_paper_doi 10.1039/C4CE00633J
_journal_volume 16
_journal_year 2014
_chemical_formula_sum 'C24 H22 Ag4 Mo12 N12 Na O42 P'
_chemical_formula_weight 2787.26
_chemical_name_systematic
;
 ?
;
_space_group_crystal_system monoclinic
_space_group_IT_number 14
_space_group_name_Hall '-P 2yn'
_space_group_name_H-M_alt 'P 1 21/n 1'
_symmetry_space_group_name_Hall '-P 2yn'
_symmetry_space_group_name_H-M 'P 1 21/n 1'
_atom_sites_solution_hydrogens geom
_atom_sites_solution_primary direct
_atom_sites_solution_secondary difmap
_audit_creation_method SHELXL-97
_cell_angle_alpha 90.000(5)
_cell_angle_beta 97.708(5)
_cell_angle_gamma 90.000(5)
_cell_formula_units_Z 4
_cell_length_a 12.977(5)
_cell_length_b 20.255(5)
_cell_length_c 21.995(5)
_cell_measurement_reflns_used 28995
_cell_measurement_temperature 293(2)
_cell_measurement_theta_max 25.00
_cell_measurement_theta_min 1.88
_cell_volume 5729(3)
_computing_cell_refinement 'Bruker SAINT'
_computing_data_collection 'Bruker APEX2'
_computing_data_reduction 'Bruker SAINT'
_computing_structure_refinement 'SHELXL-97 (Sheldrick, 2008)'
_computing_structure_solution 'SHELXS-97 (Sheldrick, 2008)'
_diffrn_ambient_temperature 293(2)
_diffrn_measured_fraction_theta_full 0.996
_diffrn_measured_fraction_theta_max 0.996
_diffrn_measurement_device_type 'Bruker SMART Apex II CCD Detector'
_diffrn_measurement_method \w
_diffrn_radiation_monochromator graphite
_diffrn_radiation_source 'fine-focus sealed tube'
_diffrn_radiation_type MoK\a
_diffrn_radiation_wavelength 0.71069
_diffrn_reflns_av_R_equivalents 0.0316
_diffrn_reflns_av_sigmaI/netI 0.0374
_diffrn_reflns_limit_h_max 15
_diffrn_reflns_limit_h_min -15
_diffrn_reflns_limit_k_max 24
_diffrn_reflns_limit_k_min -24
_diffrn_reflns_limit_l_max 19
_diffrn_reflns_limit_l_min -26
_diffrn_reflns_number 28995
_diffrn_reflns_theta_full 25.00
_diffrn_reflns_theta_max 25.00
_diffrn_reflns_theta_min 1.88
_exptl_absorpt_coefficient_mu 4.011
_exptl_absorpt_correction_T_max 0.4219
_exptl_absorpt_correction_T_min 0.3996
_exptl_absorpt_correction_type multi-scan
_exptl_absorpt_process_details 'SADABS, Sheldrick (2008)'
_exptl_crystal_colour orange
_exptl_crystal_density_diffrn 3.231
_exptl_crystal_density_method 'not measured'
_exptl_crystal_description block
_exptl_crystal_F_000 5216
_exptl_crystal_size_max 0.28
_exptl_crystal_size_mid 0.26
_exptl_crystal_size_min 0.26
_refine_diff_density_max 0.920
_refine_diff_density_min -1.761
_refine_diff_density_rms 0.158
_refine_ls_extinction_method none
_refine_ls_goodness_of_fit_ref 1.004
_refine_ls_hydrogen_treatment mixed
_refine_ls_matrix_type full
_refine_ls_number_parameters 865
_refine_ls_number_reflns 10055
_refine_ls_number_restraints 19
_refine_ls_restrained_S_all 1.021
_refine_ls_R_factor_all 0.0389
_refine_ls_R_factor_gt 0.0265
_refine_ls_shift/su_max 0.002
_refine_ls_shift/su_mean 0.000
_refine_ls_structure_factor_coef Fsqd
_refine_ls_weighting_details 'calc w=1/[\s^2^(Fo^2^)+(0.0142P)^2^+20.5689P] where P=(Fo^2^+2Fc^2^)/3'
_refine_ls_weighting_scheme calc
_refine_ls_wR_factor_gt 0.0517
_refine_ls_wR_factor_ref 0.0553
_reflns_number_gt 8342
_reflns_number_total 10055
_reflns_threshold_expression >2\s(I)
_cod_duplicate_entry 7216484
_cod_data_source_file c4ce00633j2.cif
_cod_data_source_block 1
_cod_database_code 7217595

loop_
_symmetry_equiv_pos_as_xyz
'x, y, z'
'-x+1/2, y+1/2, -z+1/2'
'-x, -y, -z'
'x-1/2, -y-1/2, z-1/2'

loop_
_atom_site_label
_atom_site_type_symbol
_atom_site_fract_x
_atom_site_fract_y
_atom_site_fract_z
_atom_site_U_iso_or_equiv
_atom_site_adp_type
_atom_site_occupancy
_atom_site_symmetry_multiplicity
_atom_site_calc_flag
_atom_site_refinement_flags
_atom_site_disorder_group
Ag1 Ag 0.79942(4) 1.16791(2) 0.17938(3) 0.04654(14) Uani 1 1 d U .
Ag2 Ag 0.76756(4) 1.03626(2) 0.30519(2) 0.03018(11) Uani 1 1 d . .
Ag3 Ag 0.73623(4) 0.86135(2) 0.36894(2) 0.03552(12) Uani 1 1 d . .
Ag4 Ag 0.93569(4) 0.80665(2) 0.46380(2) 0.03572(12) Uani 1 1 d . .
P1 P 0.90330(10) 0.81896(6) 0.11880(6) 0.0145(3) Uani 1 1 d . .
Mo1 Mo 1.11366(4) 0.91227(2) 0.07364(2) 0.01993(10) Uani 1 1 d . .
Mo2 Mo 1.08914(4) 0.88443(2) 0.23775(2) 0.02448(11) Uani 1 1 d . .
Mo3 Mo 0.89983(4) 0.99169(2) 0.14417(2) 0.02289(11) Uani 1 1 d . .
Mo4 Mo 0.71892(4) 0.89471(2) 0.20192(2) 0.02088(11) Uani 1 1 d . .
Mo5 Mo 0.70065(4) 0.92301(2) 0.04827(2) 0.02029(11) Uani 1 1 d . .
Mo6 Mo 0.71884(4) 0.74641(2) 0.00567(2) 0.02033(10) Uani 1 1 d . .
Mo7 Mo 0.89328(4) 0.64517(2) 0.09088(2) 0.02247(11) Uani 1 1 d . .
Mo8 Mo 0.69686(4) 0.71911(2) 0.15586(2) 0.02081(11) Uani 1 1 d . .
Mo9 Mo 0.91532(3) 0.86605(2) -0.03484(2) 0.01921(10) Uani 1 1 d . .
Mo10 Mo 1.08891(4) 0.75036(2) 0.02924(2) 0.02149(11) Uani 1 1 d . .
Mo11 Mo 1.10707(4) 0.72173(2) 0.19689(2) 0.02289(11) Uani 1 1 d . .
Mo12 Mo 0.91256(4) 0.77310(2) 0.27514(2) 0.02111(11) Uani 1 1 d . .
C1 C 0.5387(4) 1.0581(2) 0.2290(3) 0.0256(13) Uani 1 1 d . .
C2 C 0.4936(5) 1.0823(3) 0.1717(3) 0.0315(14) Uani 1 1 d . .
C3 C 0.4781(5) 1.0267(3) 0.2686(3) 0.0343(15) Uani 1 1 d . .
H3A H 0.5071 1.0102 0.3066 0.041 Uiso 1 1 calc R .
C4 C 0.3743(5) 1.0214(3) 0.2484(3) 0.0419(17) Uani 1 1 d . .
H4A H 0.3312 1.0010 0.2733 0.050 Uiso 1 1 calc R .
C5 C 0.3311(5) 1.0462(3) 0.1909(3) 0.0490(19) Uani 1 1 d . .
H5A H 0.2599 1.0414 0.1793 0.059 Uiso 1 1 calc R .
C6 C 0.9797(4) 1.0026(3) 0.3946(3) 0.0297(13) Uani 1 1 d . .
C7 C 1.0175(5) 0.9508(3) 0.4326(3) 0.0290(13) Uani 1 1 d . .
C8 C 1.0397(5) 1.0589(3) 0.3884(3) 0.0492(19) Uani 1 1 d . .
H8A H 1.0147 1.0939 0.3634 0.059 Uiso 1 1 calc R .
C9 C 1.1363(5) 1.0598(3) 0.4210(4) 0.058(2) Uani 1 1 d . .
H9A H 1.1793 1.0958 0.4168 0.070 Uiso 1 1 calc R .
C10 C 1.1739(5) 1.0082(3) 0.4610(4) 0.0522(19) Uani 1 1 d . .
H10A H 1.2394 1.0119 0.4838 0.063 Uiso 1 1 calc R .
C11 C 1.1162(5) 0.9531(3) 0.4667(3) 0.0406(17) Uani 1 1 d . .
H11A H 1.1414 0.9185 0.4922 0.049 Uiso 1 1 calc R .
C12 C 0.9101(4) 0.7039(3) 0.5663(3) 0.0243(12) Uani 1 1 d . .
C13 C 0.9117(4) 0.6361(3) 0.5773(3) 0.0275(13) Uani 1 1 d . .
C14 C 0.8997(5) 0.7479(3) 0.6142(3) 0.0358(15) Uani 1 1 d . .
H14A H 0.8988 0.7933 0.6080 0.043 Uiso 1 1 calc R .
C15 C 0.8910(5) 0.7216(3) 0.6700(3) 0.0453(17) Uani 1 1 d . .
H15A H 0.8826 0.7498 0.7023 0.054 Uiso 1 1 calc R .
C16 C 0.8943(5) 0.6535(4) 0.6808(3) 0.0450(17) Uani 1 1 d . .
H16A H 0.8891 0.6379 0.7201 0.054 Uiso 1 1 calc R .
C17 C 0.9048(5) 0.6094(3) 0.6355(3) 0.0365(15) Uani 1 1 d . .
H17A H 0.9074 0.5642 0.6426 0.044 Uiso 1 1 calc R .
C18 C 0.3869(5) 1.0765(3) 0.1516(3) 0.0419(17) Uani 1 1 d . .
H18A H 0.3567 1.0925 0.1137 0.050 Uiso 1 1 calc R .
C19 C 0.4309(5) 0.7815(4) 0.3442(3) 0.0456(18) Uani 1 1 d . .
C20 C 0.4786(6) 0.8874(4) 0.3909(3) 0.059(2) Uani 1 1 d . .
H20A H 0.5281 0.9193 0.4042 0.071 Uiso 1 1 calc R .
C21 C 0.5055(5) 0.8287(3) 0.3641(3) 0.0408(16) Uani 1 1 d . .
C22 C 0.3763(8) 0.8960(5) 0.3968(4) 0.077(3) Uani 1 1 d . .
H22A H 0.3554 0.9344 0.4148 0.092 Uiso 1 1 calc R .
C23 C 0.3033(7) 0.8490(6) 0.3766(4) 0.079(3) Uani 1 1 d . .
H23A H 0.2345 0.8574 0.3816 0.094 Uiso 1 1 calc R .
C24 C 0.3248(6) 0.7912(5) 0.3500(3) 0.067(3) Uani 1 1 d . .
H24A H 0.2737 0.7603 0.3366 0.080 Uiso 1 1 calc R .
N1 N 0.6627(4) 1.1031(2) 0.1856(2) 0.0317(12) Uani 1 1 d . .
N2 N 0.6423(4) 1.0723(2) 0.2356(2) 0.0246(10) Uani 1 1 d . .
N3 N 0.8819(4) 0.9859(2) 0.3689(2) 0.0301(11) Uani 1 1 d . .
N4 N 0.8617(4) 0.9264(2) 0.3909(2) 0.0302(11) Uani 1 1 d . .
N5 N 0.9189(4) 0.7135(2) 0.5065(2) 0.0309(11) Uani 1 1 d . .
N6 N 0.9245(5) 0.6563(2) 0.4795(2) 0.0450(15) Uani 1 1 d . .
N7 N 0.9429(4) 0.9034(2) 0.4293(2) 0.0308(12) Uani 1 1 d . .
N8 N 0.9198(4) 0.6098(2) 0.5220(2) 0.0406(14) Uani 1 1 d . .
H8B H 0.9218 0.5681 0.5149 0.049 Uiso 1 1 calc R .
N9 N 0.5742(4) 1.1089(2) 0.1477(2) 0.0343(12) Uani 1 1 d . .
H9B H 0.5691 1.1273 0.1122 0.041 Uiso 1 1 calc R .
N10 N 0.5991(4) 0.8045(3) 0.3533(2) 0.0335(12) Uani 1 1 d . .
N11 N 0.5845(4) 0.7462(3) 0.3280(2) 0.0385(13) Uani 1 1 d . .
N12 N 0.4838(4) 0.7311(3) 0.3216(2) 0.0457(15) Uani 1 1 d . .
O1 O 0.6273(3) 0.72960(19) -0.05391(17) 0.0308(9) Uani 1 1 d . .
O2 O 0.9236(3) 1.07134(17) 0.16446(19) 0.0329(10) Uani 1 1 d . .
O3 O 0.9138(3) 0.56510(18) 0.07752(18) 0.0339(10) Uani 1 1 d . .
O4 O 0.9913(3) 0.66572(16) 0.15603(16) 0.0239(8) Uani 1 1 d . .
O5 O 0.7815(3) 0.64148(17) 0.13538(16) 0.0247(8) Uani 1 1 d . .
O6 O 0.7884(3) 0.66724(17) 0.01884(16) 0.0241(8) Uani 1 1 d . .
O7 O 0.9882(3) 0.68963(17) 0.04011(16) 0.0250(8) Uani 1 1 d . .
O8 O 1.1789(3) 0.70596(19) -0.00071(18) 0.0306(9) Uani 1 1 d . .
O9 O 1.1324(3) 0.73980(17) 0.11893(16) 0.0236(8) Uani 1 1 d . .
O10 O 1.0187(3) 0.79217(17) -0.03802(16) 0.0229(8) Uani 1 1 d . .
O11 O 1.1671(3) 0.83519(17) 0.04635(17) 0.0233(8) Uani 1 1 d . .
O12 O 0.8327(3) 0.75980(15) 0.10111(15) 0.0163(7) Uani 1 1 d . .
O13 O 0.8892(3) 0.88336(19) -0.11002(16) 0.0290(9) Uani 1 1 d . .
O14 O 0.9733(3) 0.83099(16) 0.06912(14) 0.0161(7) Uani 1 1 d . .
O15 O 0.8166(3) 0.91277(16) -0.00119(16) 0.0221(8) Uani 1 1 d . .
O16 O 0.9985(3) 0.97067(16) 0.09716(16) 0.0220(8) Uani 1 1 d . .
O17 O 1.1356(3) 0.89440(17) 0.15594(16) 0.0224(8) Uani 1 1 d . .
O18 O 0.8360(3) 0.88004(15) 0.12554(15) 0.0172(7) Uani 1 1 d . .
O19 O 0.9708(3) 0.80505(16) 0.18013(15) 0.0176(8) Uani 1 1 d . .
O20 O 1.1623(3) 0.79798(17) 0.23366(16) 0.0258(9) Uani 1 1 d . .
O21 O 0.9903(3) 0.94660(17) 0.21118(16) 0.0257(9) Uani 1 1 d . .
O22 O 0.7880(3) 0.99818(16) 0.08288(16) 0.0245(8) Uani 1 1 d . .
O23 O 0.8187(3) 0.78959(17) -0.02894(16) 0.0222(8) Uani 1 1 d . .
O24 O 0.6400(3) 0.71927(17) 0.07482(16) 0.0225(8) Uani 1 1 d . .
O25 O 0.8122(3) 0.72684(16) 0.22589(16) 0.0224(8) Uani 1 1 d . .
O26 O 0.6709(3) 0.80585(17) 0.17161(16) 0.0235(8) Uani 1 1 d . .
O27 O 0.6446(3) 0.92303(17) 0.12062(16) 0.0230(8) Uani 1 1 d . .
O28 O 0.7937(3) 0.97211(16) 0.20058(16) 0.0244(8) Uani 1 1 d . .
O29 O 0.8169(3) 0.84983(17) 0.25413(16) 0.0237(8) Uani 1 1 d . .
O30 O 0.6309(3) 0.91411(18) 0.24853(18) 0.0309(9) Uani 1 1 d . .
O31 O 0.8834(3) 0.75607(18) 0.34613(16) 0.0299(9) Uani 1 1 d . .
O32 O 1.0195(3) 0.71703(17) 0.26621(16) 0.0256(9) Uani 1 1 d . .
O33 O 0.6729(3) 0.83660(17) 0.02868(16) 0.0222(8) Uani 1 1 d . .
O34 O 0.6111(3) 0.67650(18) 0.19200(17) 0.0312(9) Uani 1 1 d . .
O35 O 1.1792(3) 0.92868(19) 0.28175(18) 0.0359(10) Uani 1 1 d . .
O36 O 1.0159(3) 0.84435(17) 0.29443(16) 0.0247(9) Uani 1 1 d . .
O37 O 1.1976(3) 0.66550(19) 0.22134(19) 0.0353(10) Uani 1 1 d . .
O38 O 0.6118(3) 0.96564(18) 0.00053(17) 0.0284(9) Uani 1 1 d . .
O39 O 1.0275(3) 0.91863(16) -0.00835(16) 0.0222(8) Uani 1 1 d . .
O40 O 1.2065(3) 0.96683(18) 0.06483(17) 0.0282(9) Uani 1 1 d . .
O1W O 0.7675(5) 1.1363(3) 0.0715(3) 0.0809(11) Uani 1 1 d U .
Na1A Na 0.4222(4) 0.6479(2) 0.2790(3) 0.0437(13) Uani 0.55 1 d PU 1
Na1B Na 0.4040(5) 0.6208(4) 0.2508(3) 0.0502(18) Uani 0.45 1 d PU 2

loop_
_atom_site_aniso_label
_atom_site_aniso_U_11
_atom_site_aniso_U_22
_atom_site_aniso_U_33
_atom_site_aniso_U_23
_atom_site_aniso_U_13
_atom_site_aniso_U_12
Ag1 0.0525(3) 0.0345(3) 0.0567(3) -0.0015(2) 0.0224(3) 0.0053(2)
Ag2 0.0347(3) 0.0233(2) 0.0302(2) 0.00003(19) -0.00437(19) 0.00683(19)
Ag3 0.0345(3) 0.0342(3) 0.0380(3) -0.0030(2) 0.0052(2) -0.0048(2)
Ag4 0.0429(3) 0.0245(2) 0.0392(3) 0.0113(2) 0.0035(2) 0.0022(2)
P1 0.0169(7) 0.0112(6) 0.0152(7) 0.0006(5) 0.0018(5) -0.0005(5)
Mo1 0.0186(2) 0.0179(2) 0.0235(3) 0.00328(19) 0.00343(19) -0.00208(19)
Mo2 0.0266(3) 0.0234(2) 0.0219(3) 0.0015(2) -0.0025(2) -0.0087(2)
Mo3 0.0260(3) 0.0131(2) 0.0310(3) -0.0029(2) 0.0088(2) -0.00304(19)
Mo4 0.0239(3) 0.0172(2) 0.0232(3) -0.00079(19) 0.0088(2) 0.00060(19)
Mo5 0.0189(2) 0.0177(2) 0.0244(3) 0.00425(19) 0.00332(19) 0.00350(18)
Mo6 0.0203(2) 0.0201(2) 0.0199(2) -0.00119(19) 0.00006(19) -0.00308(19)
Mo7 0.0249(3) 0.0135(2) 0.0287(3) -0.00038(19) 0.0023(2) -0.00031(19)
Mo8 0.0230(3) 0.0174(2) 0.0226(3) 0.00047(19) 0.00524(19) -0.00573(19)
Mo9 0.0200(2) 0.0208(2) 0.0171(2) 0.00353(19) 0.00363(18) 0.00094(19)
Mo10 0.0215(3) 0.0200(2) 0.0236(3) 0.0003(2) 0.00553(19) 0.00409(19)
Mo11 0.0212(3) 0.0215(2) 0.0249(3) 0.0064(2) -0.00086(19) 0.0024(2)
Mo12 0.0275(3) 0.0185(2) 0.0174(2) 0.00232(19) 0.00296(19) -0.0037(2)
C1 0.031(3) 0.015(3) 0.030(3) -0.005(2) 0.001(3) 0.003(2)
C2 0.049(4) 0.019(3) 0.025(3) -0.005(2) 0.001(3) 0.008(3)
C3 0.050(4) 0.024(3) 0.031(3) -0.004(3) 0.011(3) -0.002(3)
C4 0.037(4) 0.033(4) 0.057(5) -0.015(3) 0.012(3) -0.004(3)
C5 0.033(4) 0.051(4) 0.060(5) -0.028(4) -0.005(4) 0.006(3)
C6 0.031(3) 0.020(3) 0.036(3) 0.001(3) -0.001(3) 0.003(3)
C7 0.032(3) 0.023(3) 0.031(3) 0.001(2) 0.000(3) 0.006(3)
C8 0.046(4) 0.025(3) 0.073(5) 0.014(3) -0.005(4) -0.005(3)
C9 0.037(4) 0.034(4) 0.099(6) 0.012(4) -0.005(4) -0.009(3)
C10 0.036(4) 0.040(4) 0.078(5) -0.004(4) -0.003(4) 0.007(3)
C11 0.038(4) 0.032(4) 0.048(4) -0.002(3) -0.010(3) 0.014(3)
C12 0.019(3) 0.021(3) 0.033(3) 0.002(2) 0.003(2) -0.001(2)
C13 0.023(3) 0.026(3) 0.034(3) 0.002(3) 0.008(2) -0.001(2)
C14 0.033(4) 0.026(3) 0.047(4) -0.004(3) 0.000(3) 0.000(3)
C15 0.049(4) 0.051(4) 0.035(4) -0.019(3) 0.004(3) 0.002(3)
C16 0.045(4) 0.060(5) 0.030(4) 0.009(3) 0.005(3) -0.002(3)
C17 0.035(4) 0.034(3) 0.040(4) 0.013(3) 0.005(3) -0.002(3)
C18 0.045(4) 0.037(4) 0.039(4) -0.012(3) -0.013(3) 0.017(3)
C19 0.029(4) 0.082(5) 0.026(3) 0.025(4) 0.002(3) -0.001(4)
C20 0.063(5) 0.059(5) 0.060(5) 0.023(4) 0.022(4) 0.021(4)
C21 0.036(4) 0.055(4) 0.032(4) 0.022(3) 0.010(3) 0.008(3)
C22 0.076(7) 0.086(7) 0.075(6) 0.045(5) 0.036(5) 0.039(6)
C23 0.049(5) 0.125(9) 0.067(6) 0.065(6) 0.026(5) 0.041(6)
C24 0.033(4) 0.123(8) 0.042(5) 0.050(5) -0.003(3) -0.001(5)
N1 0.044(3) 0.020(2) 0.033(3) -0.001(2) 0.009(2) 0.002(2)
N2 0.031(3) 0.017(2) 0.026(3) 0.001(2) 0.007(2) 0.001(2)
N3 0.037(3) 0.021(2) 0.030(3) 0.005(2) -0.002(2) 0.004(2)
N4 0.034(3) 0.020(2) 0.035(3) 0.003(2) 0.000(2) 0.002(2)
N5 0.040(3) 0.023(3) 0.030(3) 0.003(2) 0.008(2) 0.001(2)
N6 0.075(4) 0.028(3) 0.034(3) 0.005(2) 0.013(3) 0.011(3)
N7 0.038(3) 0.023(3) 0.029(3) 0.006(2) -0.001(2) 0.004(2)
N8 0.064(4) 0.021(3) 0.039(3) -0.001(2) 0.013(3) 0.008(3)
N9 0.052(4) 0.026(3) 0.024(3) 0.001(2) 0.001(2) 0.008(2)
N10 0.030(3) 0.041(3) 0.031(3) 0.002(2) 0.011(2) -0.004(2)
N11 0.034(3) 0.051(3) 0.031(3) -0.006(3) 0.007(2) -0.005(3)
N12 0.032(3) 0.077(4) 0.027(3) 0.006(3) 0.000(2) -0.016(3)
O1 0.029(2) 0.035(2) 0.027(2) -0.0055(18) -0.0014(17) -0.0058(18)
O2 0.033(2) 0.017(2) 0.050(3) -0.0093(18) 0.0101(19) -0.0044(17)
O3 0.040(3) 0.019(2) 0.042(3) -0.0040(18) 0.005(2) 0.0012(18)
O4 0.027(2) 0.0171(18) 0.027(2) 0.0045(16) 0.0004(16) -0.0021(16)
O5 0.029(2) 0.0156(18) 0.029(2) 0.0022(16) 0.0033(17) -0.0047(16)
O6 0.027(2) 0.0191(19) 0.026(2) -0.0040(16) 0.0027(16) -0.0039(16)
O7 0.028(2) 0.0217(19) 0.026(2) 0.0006(16) 0.0043(16) 0.0003(16)
O8 0.028(2) 0.031(2) 0.035(2) -0.0010(18) 0.0104(18) 0.0087(18)
O9 0.020(2) 0.024(2) 0.026(2) 0.0034(16) 0.0011(16) 0.0002(16)
O10 0.024(2) 0.024(2) 0.020(2) -0.0016(16) 0.0047(16) 0.0029(16)
O11 0.0156(19) 0.025(2) 0.031(2) 0.0017(16) 0.0066(16) 0.0025(16)
O12 0.0175(18) 0.0116(17) 0.0196(19) 0.0004(14) 0.0017(14) -0.0028(14)
O13 0.030(2) 0.037(2) 0.020(2) 0.0048(17) 0.0047(17) 0.0016(18)
O14 0.0174(18) 0.0158(17) 0.0153(18) 0.0020(14) 0.0027(14) 0.0010(14)
O15 0.023(2) 0.0178(19) 0.025(2) 0.0072(15) 0.0032(16) 0.0022(15)
O16 0.024(2) 0.0193(19) 0.024(2) 0.0027(15) 0.0056(16) 0.0004(16)
O17 0.021(2) 0.0206(19) 0.025(2) 0.0054(16) 0.0019(16) -0.0007(16)
O18 0.0216(19) 0.0114(17) 0.0198(19) -0.0007(14) 0.0075(15) 0.0010(14)
O19 0.0188(19) 0.0161(18) 0.0172(19) 0.0004(14) -0.0001(14) -0.0020(15)
O20 0.026(2) 0.026(2) 0.023(2) 0.0056(16) -0.0039(16) -0.0042(17)
O21 0.030(2) 0.026(2) 0.022(2) 0.0000(16) 0.0041(16) -0.0028(17)
O22 0.026(2) 0.0163(19) 0.031(2) 0.0031(16) 0.0051(16) 0.0013(16)
O23 0.022(2) 0.0215(19) 0.023(2) -0.0031(16) 0.0027(15) -0.0009(16)
O24 0.021(2) 0.0239(19) 0.023(2) 0.0022(16) 0.0055(15) -0.0052(16)
O25 0.027(2) 0.0151(18) 0.026(2) 0.0044(15) 0.0049(16) -0.0065(16)
O26 0.022(2) 0.0209(19) 0.028(2) -0.0008(16) 0.0066(16) -0.0012(16)
O27 0.021(2) 0.0195(19) 0.029(2) 0.0021(16) 0.0059(16) 0.0031(15)
O28 0.029(2) 0.0174(19) 0.029(2) -0.0041(16) 0.0097(17) 0.0016(16)
O29 0.028(2) 0.0194(19) 0.024(2) 0.0007(16) 0.0062(16) -0.0030(16)
O30 0.033(2) 0.029(2) 0.034(2) -0.0003(18) 0.0165(18) 0.0040(18)
O31 0.040(2) 0.028(2) 0.022(2) 0.0019(17) 0.0059(17) -0.0057(18)
O32 0.035(2) 0.0201(19) 0.020(2) 0.0068(16) 0.0009(17) -0.0012(17)
O33 0.020(2) 0.0204(19) 0.026(2) 0.0024(16) 0.0033(16) -0.0006(15)
O34 0.036(2) 0.027(2) 0.033(2) -0.0013(18) 0.0110(18) -0.0112(18)
O35 0.038(3) 0.035(2) 0.030(2) 0.0020(19) -0.0082(19) -0.0163(19)
O36 0.032(2) 0.024(2) 0.0176(19) -0.0011(15) -0.0014(16) -0.0069(17)
O37 0.027(2) 0.033(2) 0.044(3) 0.0113(19) -0.0020(19) 0.0061(18)
O38 0.025(2) 0.025(2) 0.036(2) 0.0115(17) 0.0065(17) 0.0065(17)
O39 0.024(2) 0.0205(19) 0.022(2) 0.0055(16) 0.0041(16) 0.0009(16)
O40 0.025(2) 0.026(2) 0.034(2) 0.0104(17) 0.0042(17) -0.0067(17)
O1W 0.0850(15) 0.0849(15) 0.0726(11) -0.0059(10) 0.0094(10) 0.0000(10)
Na1A 0.056(3) 0.029(3) 0.046(3) 0.011(2) 0.009(3) 0.001(2)
Na1B 0.045(4) 0.064(4) 0.040(4) -0.020(3) 0.001(3) 0.002(3)

loop_
_atom_type_symbol
_atom_type_description
_atom_type_scat_dispersion_real
_atom_type_scat_dispersion_imag
_atom_type_scat_source
C C 0.0033 0.0016 'International Tables Vol C Tables 4.2.6.8 and 6.1.1.4'
N N 0.0061 0.0033 'International Tables Vol C Tables 4.2.6.8 and 6.1.1.4'
O O 0.0106 0.0060 'International Tables Vol C Tables 4.2.6.8 and 6.1.1.4'
P P 0.1023 0.0942 'International Tables Vol C Tables 4.2.6.8 and 6.1.1.4'
Mo Mo -1.6832 0.6857 'International Tables Vol C Tables 4.2.6.8 and 6.1.1.4'
Ag Ag -0.8971 1.1015 'International Tables Vol C Tables 4.2.6.8 and 6.1.1.4'
H H 0.0000 0.0000 'International Tables Vol C Tables 4.2.6.8 and 6.1.1.4'
Na Na 0.0362 0.0249 'International Tables Vol C Tables 4.2.6.8 and 6.1.1.4'

loop_
_geom_angle_atom_site_label_1
_geom_angle_atom_site_label_2
_geom_angle_atom_site_label_3
_geom_angle
_geom_angle_site_symmetry_1
_geom_angle_site_symmetry_3
N11 Ag1 N1 170.12(19) 2_655 .
N11 Ag1 O1W 98.3(2) 2_655 .
N1 Ag1 O1W 82.66(19) . .
N11 Ag1 O2 95.26(16) 2_655 .
N1 Ag1 O2 94.42(15) . .
O1W Ag1 O2 72.85(17) . .
N11 Ag1 Na1A 55.48(16) 2_655 2_655
N1 Ag1 Na1A 133.91(15) . 2_655
O1W Ag1 Na1A 104.44(17) . 2_655
O2 Ag1 Na1A 47.97(11) . 2_655
N3 Ag2 N2 171.13(17) . .
N4 Ag3 N10 172.57(19) . .
N4 Ag3 Ag4 62.98(12) . .
N10 Ag3 Ag4 119.62(14) . .
N7 Ag4 N5 173.40(19) . .
N7 Ag4 Ag3 61.84(13) . .
N5 Ag4 Ag3 117.34(13) . .
O12 P1 O18 109.15(19) . .
O12 P1 O14 109.65(19) . .
O18 P1 O14 109.91(19) . .
O12 P1 O19 109.43(19) . .
O18 P1 O19 109.20(19) . .
O14 P1 O19 109.5(2) . .
O40 Mo1 O17 103.14(17) . .
O40 Mo1 O11 102.41(17) . .
O17 Mo1 O11 98.01(16) . .
O40 Mo1 O39 100.28(16) . .
O17 Mo1 O39 154.28(15) . .
O11 Mo1 O39 87.12(15) . .
O40 Mo1 O16 102.24(17) . .
O17 Mo1 O16 83.41(15) . .
O11 Mo1 O16 154.27(15) . .
O39 Mo1 O16 81.37(14) . .
O40 Mo1 O14 171.06(15) . .
O17 Mo1 O14 85.61(13) . .
O11 Mo1 O14 74.17(13) . .
O39 Mo1 O14 71.51(12) . .
O16 Mo1 O14 80.36(13) . .
O35 Mo2 O21 102.72(18) . .
O35 Mo2 O36 103.10(18) . .
O21 Mo2 O36 96.62(17) . .
O35 Mo2 O17 101.34(18) . .
O21 Mo2 O17 85.74(15) . .
O36 Mo2 O17 154.25(15) . .
O35 Mo2 O20 101.32(18) . .
O21 Mo2 O20 154.41(15) . .
O36 Mo2 O20 86.33(16) . .
O17 Mo2 O20 81.05(14) . .
O35 Mo2 O19 171.46(16) . .
O21 Mo2 O19 85.59(14) . .
O36 Mo2 O19 73.66(13) . .
O17 Mo2 O19 81.00(13) . .
O20 Mo2 O19 70.80(13) . .
O2 Mo3 O16 104.99(18) . .
O2 Mo3 O22 102.83(17) . .
O16 Mo3 O22 98.45(16) . .
O2 Mo3 O21 100.07(17) . .
O16 Mo3 O21 85.53(15) . .
O22 Mo3 O21 154.82(15) . .
O2 Mo3 O28 98.09(17) . .
O16 Mo3 O28 154.82(14) . .
O22 Mo3 O28 85.90(16) . .
O21 Mo3 O28 80.61(15) . .
O2 Mo3 O18 168.68(16) . .
O16 Mo3 O18 86.29(14) . .
O22 Mo3 O18 74.11(13) . .
O21 Mo3 O18 81.40(13) . .
O28 Mo3 O18 70.98(12) . .
O30 Mo4 O29 101.81(18) . .
O30 Mo4 O28 102.29(17) . .
O29 Mo4 O28 96.24(16) . .
O30 Mo4 O26 102.00(17) . .
O29 Mo4 O26 85.49(15) . .
O28 Mo4 O26 154.74(15) . .
O30 Mo4 O27 101.12(17) . .
O29 Mo4 O27 155.84(15) . .
O28 Mo4 O27 86.20(15) . .
O26 Mo4 O27 82.41(14) . .
O30 Mo4 O18 171.73(15) . .
O29 Mo4 O18 85.80(14) . .
O28 Mo4 O18 73.38(13) . .
O26 Mo4 O18 81.65(13) . .
O27 Mo4 O18 71.82(13) . .
O38 Mo5 O33 104.27(17) . .
O38 Mo5 O27 102.82(17) . .
O33 Mo5 O27 96.66(16) . .
O38 Mo5 O15 102.57(16) . .
O33 Mo5 O15 84.86(15) . .
O27 Mo5 O15 153.33(15) . .
O38 Mo5 O22 98.82(16) . .
O33 Mo5 O22 155.29(15) . .
O27 Mo5 O22 86.56(15) . .
O15 Mo5 O22 81.62(15) . .
O38 Mo5 O18 170.04(15) . .
O33 Mo5 O18 85.60(13) . .
O27 Mo5 O18 74.21(13) . .
O15 Mo5 O18 79.39(13) . .
O22 Mo5 O18 71.67(12) . .
O1 Mo6 O23 103.91(17) . .
O1 Mo6 O6 103.07(17) . .
O23 Mo6 O6 97.05(16) . .
O1 Mo6 O33 100.26(17) . .
O23 Mo6 O33 85.42(15) . .
O6 Mo6 O33 155.16(15) . .
O1 Mo6 O24 98.96(17) . .
O23 Mo6 O24 155.51(14) . .
O6 Mo6 O24 86.09(15) . .
O33 Mo6 O24 81.97(14) . .
O1 Mo6 O12 170.50(16) . .
O23 Mo6 O12 85.55(13) . .
O6 Mo6 O12 74.43(13) . .
O33 Mo6 O12 81.16(12) . .
O24 Mo6 O12 71.85(13) . .
O3 Mo7 O4 104.31(17) . .
O3 Mo7 O5 101.95(18) . .
O4 Mo7 O5 96.10(16) . .
O3 Mo7 O7 102.43(18) . .
O4 Mo7 O7 85.34(16) . .
O5 Mo7 O7 154.41(15) . .
O3 Mo7 O6 100.66(17) . .
O4 Mo7 O6 153.90(14) . .
O5 Mo7 O6 85.98(16) . .
O7 Mo7 O6 81.98(15) . .
O3 Mo7 O12 170.11(16) . .
O4 Mo7 O12 84.92(13) . .
O5 Mo7 O12 73.10(13) . .
O7 Mo7 O12 81.62(13) . .
O6 Mo7 O12 70.76(12) . .
O34 Mo8 O26 104.58(18) . .
O34 Mo8 O24 104.70(17) . .
O26 Mo8 O24 96.99(16) . .
O34 Mo8 O25 98.60(17) . .
O26 Mo8 O25 85.25(15) . .
O24 Mo8 O25 155.15(15) . .
O34 Mo8 O5 96.93(17) . .
O26 Mo8 O5 156.35(15) . .
O24 Mo8 O5 86.80(15) . .
O25 Mo8 O5 81.86(14) . .
O34 Mo8 O12 169.23(16) . .
O26 Mo8 O12 86.09(14) . .
O24 Mo8 O12 74.91(13) . .
O25 Mo8 O12 80.58(13) . .
O5 Mo8 O12 72.31(13) . .
O13 Mo9 O15 103.34(17) . .
O13 Mo9 O39 103.78(17) . .
O15 Mo9 O39 98.07(16) . .
O13 Mo9 O23 100.33(16) . .
O15 Mo9 O23 84.02(15) . .
O39 Mo9 O23 154.56(14) . .
O13 Mo9 O10 99.67(16) . .
O15 Mo9 O10 154.68(15) . .
O39 Mo9 O10 86.46(15) . .
O23 Mo9 O10 81.60(14) . .
O13 Mo9 O14 171.53(15) . .
O15 Mo9 O14 85.12(13) . .
O39 Mo9 O14 74.75(13) . .
O23 Mo9 O14 80.20(12) . .
O10 Mo9 O14 71.99(12) . .
O8 Mo10 O7 103.73(18) . .
O8 Mo10 O10 103.11(17) . .
O7 Mo10 O10 97.43(16) . .
O8 Mo10 O9 102.25(17) . .
O7 Mo10 O9 84.90(15) . .
O10 Mo10 O9 153.17(15) . .
O8 Mo10 O11 99.90(17) . .
O7 Mo10 O11 154.41(15) . .
O10 Mo10 O11 86.54(15) . .
O9 Mo10 O11 80.61(14) . .
O8 Mo10 O14 170.77(16) . .
O7 Mo10 O14 85.38(14) . .
O10 Mo10 O14 73.77(13) . .
O9 Mo10 O14 79.82(13) . .
O11 Mo10 O14 71.42(13) . .
O37 Mo11 O9 103.36(19) . .
O37 Mo11 O20 102.39(18) . .
O9 Mo11 O20 97.80(16) . .
O37 Mo11 O4 102.21(17) . .
O9 Mo11 O4 84.87(15) . .
O20 Mo11 O4 153.90(15) . .
O37 Mo11 O32 99.63(18) . .
O9 Mo11 O32 155.19(15) . .
O20 Mo11 O32 86.18(16) . .
O4 Mo11 O32 81.24(15) . .
O37 Mo11 O19 169.95(17) . .
O9 Mo11 O19 86.42(14) . .
O20 Mo11 O19 73.59(14) . .
O4 Mo11 O19 80.71(13) . .
O32 Mo11 O19 71.15(13) . .
O31 Mo12 O32 103.90(17) . .
O31 Mo12 O25 102.24(17) . .
O32 Mo12 O25 96.22(16) . .
O31 Mo12 O36 100.37(16) . .
O32 Mo12 O36 88.48(16) . .
O25 Mo12 O36 155.02(15) . .
O31 Mo12 O29 99.37(17) . .
O32 Mo12 O29 156.15(15) . .
O25 Mo12 O29 83.78(15) . .
O36 Mo12 O29 82.21(15) . .
O31 Mo12 O19 173.19(15) . .
O32 Mo12 O19 75.02(13) . .
O25 Mo12 O19 84.57(13) . .
O36 Mo12 O19 72.95(13) . .
O29 Mo12 O19 81.25(13) . .
N2 C1 C3 131.1(5) . .
N2 C1 C2 108.0(5) . .
C3 C1 C2 121.0(6) . .
N9 C2 C1 103.9(5) . .
N9 C2 C18 134.1(6) . .
C1 C2 C18 122.1(6) . .
C4 C3 C1 116.4(6) . .
C4 C3 H3A 121.8 . .
C1 C3 H3A 121.8 . .
C3 C4 C5 121.5(7) . .
C3 C4 H4A 119.3 . .
C5 C4 H4A 119.3 . .
C18 C5 C4 123.8(6) . .
C18 C5 H5A 118.1 . .
C4 C5 H5A 118.1 . .
N3 C6 C7 107.3(5) . .
N3 C6 C8 131.5(5) . .
C7 C6 C8 121.2(5) . .
N7 C7 C6 108.1(5) . .
N7 C7 C11 130.5(5) . .
C6 C7 C11 121.5(6) . .
C9 C8 C6 116.6(6) . .
C9 C8 H8A 121.7 . .
C6 C8 H8A 121.7 . .
C8 C9 C10 122.4(7) . .
C8 C9 H9A 118.8 . .
C10 C9 H9A 118.8 . .
C11 C10 C9 121.1(6) . .
C11 C10 H10A 119.4 . .
C9 C10 H10A 119.4 . .
C10 C11 C7 117.1(6) . .
C10 C11 H11A 121.4 . .
C7 C11 H11A 121.4 . .
N5 C12 C13 108.0(5) . .
N5 C12 C14 132.2(5) . .
C13 C12 C14 119.8(5) . .
N8 C13 C12 103.5(5) . .
N8 C13 C17 134.1(6) . .
C12 C13 C17 122.4(6) . .
C15 C14 C12 117.3(6) . .
C15 C14 H14A 121.4 . .
C12 C14 H14A 121.4 . .
C14 C15 C16 122.5(6) . .
C14 C15 H15A 118.8 . .
C16 C15 H15A 118.8 . .
C17 C16 C15 121.8(6) . .
C17 C16 H16A 119.1 . .
C15 C16 H16A 119.1 . .
C16 C17 C13 116.2(6) . .
C16 C17 H17A 121.9 . .
C13 C17 H17A 121.9 . .
C5 C18 C2 115.3(6) . .
C5 C18 H18A 122.3 . .
C2 C18 H18A 122.3 . .
N12 C19 C21 105.5(6) . .
N12 C19 C24 133.0(8) . .
C21 C19 C24 121.5(8) . .
N12 C19 Na1A 32.1(3) . .
C21 C19 Na1A 137.5(5) . .
C24 C19 Na1A 101.0(6) . .
C22 C20 C21 116.8(9) . .
C22 C20 H20A 121.6 . .
C21 C20 H20A 121.6 . .
N10 C21 C19 107.3(6) . .
N10 C21 C20 131.5(7) . .
C19 C21 C20 121.2(7) . .
C20 C22 C23 121.4(9) . .
C20 C22 H22A 119.3 . .
C23 C22 H22A 119.3 . .
C24 C23 C22 124.4(9) . .
C24 C23 H23A 117.8 . .
C22 C23 H23A 117.8 . .
C23 C24 C19 114.8(9) . .
C23 C24 H24A 122.6 . .
C19 C24 H24A 122.6 . .
N2 N1 N9 108.1(5) . .
N2 N1 Ag1 125.4(4) . .
N9 N1 Ag1 122.5(4) . .
N1 N2 C1 108.4(5) . .
N1 N2 Ag2 121.6(4) . .
C1 N2 Ag2 129.0(4) . .
N4 N3 C6 106.8(4) . .
N4 N3 Ag2 120.7(4) . .
C6 N3 Ag2 132.4(4) . .
N3 N4 N7 111.4(4) . .
N3 N4 Ag3 131.7(4) . .
N7 N4 Ag3 116.5(3) . .
N6 N5 C12 109.4(5) . .
N6 N5 Ag4 124.6(4) . .
C12 N5 Ag4 125.7(4) . .
N5 N6 N8 107.3(5) . .
N4 N7 C7 106.4(4) . .
N4 N7 Ag4 118.7(4) . .
C7 N7 Ag4 134.7(4) . .
N6 N8 C13 111.7(5) . .
N6 N8 H8B 124.1 . .
C13 N8 H8B 124.1 . .
N1 N9 C2 111.7(5) . .
N1 N9 H9B 124.2 . .
C2 N9 H9B 124.2 . .
N11 N10 C21 108.6(5) . .
N11 N10 Ag3 129.3(4) . .
C21 N10 Ag3 121.9(4) . .
N10 N11 N12 109.6(5) . .
N10 N11 Ag1 128.2(4) . 2_645
N12 N11 Ag1 119.8(4) . 2_645
N10 N11 Na1A 143.9(4) . .
N12 N11 Na1A 34.4(3) . .
Ag1 N11 Na1A 87.1(2) 2_645 .
N11 N12 C19 108.9(6) . .
N11 N12 Na1A 123.9(5) . .
C19 N12 Na1A 127.1(5) . .
N11 N12 Na1B 121.3(5) . .
C19 N12 Na1B 128.8(4) . .
Na1A N12 Na1B 6.0(2) . .
Mo3 O2 Ag1 131.4(2) . .
Mo3 O2 Na1A 140.1(2) . 2_655
Ag1 O2 Na1A 86.74(15) . 2_655
Mo3 O2 Na1B 126.7(2) . 2_655
Ag1 O2 Na1B 95.61(19) . 2_655
Na1A O2 Na1B 16.77(13) 2_655 2_655
Mo7 O4 Mo11 151.9(2) . .
Mo7 O5 Mo8 125.28(18) . .
Mo6 O6 Mo7 125.93(18) . .
Mo10 O7 Mo7 152.2(2) . .
Mo11 O9 Mo10 152.9(2) . .
Mo10 O10 Mo9 125.05(18) . .
Mo1 O11 Mo10 125.79(18) . .
P1 O12 Mo8 126.54(19) . .
P1 O12 Mo6 125.88(18) . .
Mo8 O12 Mo6 89.59(11) . .
P1 O12 Mo7 124.95(18) . .
Mo8 O12 Mo7 89.26(10) . .
Mo6 O12 Mo7 88.88(10) . .
Mo9 O13 Na1A 146.4(2) . 4_675
P1 O14 Mo9 125.67(18) . .
P1 O14 Mo1 125.98(18) . .
Mo9 O14 Mo1 88.64(11) . .
P1 O14 Mo10 126.72(18) . .
Mo9 O14 Mo10 89.14(11) . .
Mo1 O14 Mo10 88.55(11) . .
Mo9 O15 Mo5 154.35(19) . .
Mo3 O16 Mo1 152.8(2) . .
Mo1 O17 Mo2 153.1(2) . .
P1 O18 Mo3 125.69(19) . .
P1 O18 Mo4 125.63(18) . .
Mo3 O18 Mo4 90.01(11) . .
P1 O18 Mo5 126.00(18) . .
Mo3 O18 Mo5 89.00(11) . .
Mo4 O18 Mo5 88.81(11) . .
P1 O19 Mo12 127.24(19) . .
P1 O19 Mo11 125.31(19) . .
Mo12 O19 Mo11 89.34(11) . .
P1 O19 Mo2 125.31(18) . .
Mo12 O19 Mo2 88.60(11) . .
Mo11 O19 Mo2 89.11(11) . .
Mo11 O20 Mo2 126.49(19) . .
Mo2 O21 Mo3 150.7(2) . .
Mo3 O22 Mo5 125.21(18) . .
Mo6 O23 Mo9 152.5(2) . .
Mo8 O24 Mo6 123.61(18) . .
Mo12 O25 Mo8 152.97(19) . .
Mo8 O26 Mo4 150.9(2) . .
Mo5 O27 Mo4 125.14(19) . .
Mo4 O28 Mo3 125.57(18) . .
Mo4 O29 Mo12 152.1(2) . .
Mo12 O32 Mo11 124.36(18) . .
Mo5 O33 Mo6 151.1(2) . .
Mo2 O36 Mo12 124.73(18) . .
Mo11 O37 Na1B 153.8(3) . 1_655
Mo9 O39 Mo1 125.06(18) . .
N12 Na1A O13 82.8(3) . 4_576
N12 Na1A O2 92.4(3) . 2_645
O13 Na1A O2 68.58(17) 4_576 2_645
N12 Na1A N11 21.7(2) . .
O13 Na1A N11 91.2(2) 4_576 .
O2 Na1A N11 76.93(19) 2_645 .
N12 Na1A C19 20.8(2) . .
O13 Na1A C19 77.1(2) 4_576 .
O2 Na1A C19 108.3(2) 2_645 .
N11 Na1A C19 42.44(18) . .
N12 Na1A Ag1 58.4(2) . 2_645
O13 Na1A Ag1 94.24(18) 4_576 2_645
O2 Na1A Ag1 45.29(12) 2_645 2_645
N11 Na1A Ag1 37.43(12) . 2_645
C19 Na1A Ag1 79.03(18) . 2_645
O37 Na1B N12 98.0(3) 1_455 .
O37 Na1B O2 152.7(3) 1_455 2_645
N12 Na1B O2 74.1(2) . 2_645

loop_
_geom_bond_atom_site_label_1
_geom_bond_atom_site_label_2
_geom_bond_distance
_geom_bond_site_symmetry_2
Ag1 N11 2.208(5) 2_655
Ag1 N1 2.226(5) .
Ag1 O1W 2.439(6) .
Ag1 O2 2.583(4) .
Ag1 Na1A 3.628(6) 2_655
Ag2 N3 2.155(4) .
Ag2 N2 2.203(5) .
Ag3 N4 2.100(5) .
Ag3 N10 2.110(5) .
Ag3 Ag4 3.2911(10) .
Ag4 N7 2.108(5) .
Ag4 N5 2.132(5) .
P1 O12 1.527(3) .
P1 O18 1.533(3) .
P1 O14 1.531(4) .
P1 O19 1.533(3) .
Mo1 O40 1.665(4) .
Mo1 O17 1.830(3) .
Mo1 O11 1.841(4) .
Mo1 O39 1.994(3) .
Mo1 O16 2.027(4) .
Mo1 O14 2.448(3) .
Mo2 O35 1.674(4) .
Mo2 O21 1.836(4) .
Mo2 O36 1.853(4) .
Mo2 O17 1.983(4) .
Mo2 O20 1.999(4) .
Mo2 O19 2.455(3) .
Mo3 O2 1.691(4) .
Mo3 O16 1.801(4) .
Mo3 O22 1.848(4) .
Mo3 O21 1.980(4) .
Mo3 O28 2.013(4) .
Mo3 O18 2.424(3) .
Mo4 O30 1.680(4) .
Mo4 O29 1.836(4) .
Mo4 O28 1.846(4) .
Mo4 O26 1.990(3) .
Mo4 O27 1.999(3) .
Mo4 O18 2.430(3) .
Mo5 O38 1.689(3) .
Mo5 O33 1.827(3) .
Mo5 O27 1.836(4) .
Mo5 O15 1.983(4) .
Mo5 O22 1.988(4) .
Mo5 O18 2.436(3) .
Mo6 O1 1.681(4) .
Mo6 O23 1.814(4) .
Mo6 O6 1.844(4) .
Mo6 O33 2.008(3) .
Mo6 O24 2.020(4) .
Mo6 O12 2.415(3) .
Mo7 O3 1.676(4) .
Mo7 O4 1.832(3) .
Mo7 O5 1.857(4) .
Mo7 O7 1.986(4) .
Mo7 O6 1.996(4) .
Mo7 O12 2.471(3) .
Mo8 O34 1.689(4) .
Mo8 O26 1.831(3) .
Mo8 O24 1.836(3) .
Mo8 O25 2.005(3) .
Mo8 O5 2.004(4) .
Mo8 O12 2.409(3) .
Mo9 O13 1.680(4) .
Mo9 O15 1.827(4) .
Mo9 O39 1.835(4) .
Mo9 O23 2.008(4) .
Mo9 O10 2.017(3) .
Mo9 O14 2.416(3) .
Mo10 O8 1.677(4) .
Mo10 O7 1.833(4) .
Mo10 O10 1.837(3) .
Mo10 O9 1.989(4) .
Mo10 O11 2.005(4) .
Mo10 O14 2.458(3) .
Mo11 O37 1.673(4) .
Mo11 O9 1.826(4) .
Mo11 O20 1.843(4) .
Mo11 O4 1.997(3) .
Mo11 O32 2.022(4) .
Mo11 O19 2.436(3) .
Mo12 O31 1.691(4) .
Mo12 O32 1.824(4) .
Mo12 O25 1.835(3) .
Mo12 O36 1.977(3) .
Mo12 O29 2.004(4) .
Mo12 O19 2.404(3) .
C1 N2 1.364(7) .
C1 C3 1.402(8) .
C1 C2 1.404(8) .
C2 N9 1.346(8) .
C2 C18 1.400(9) .
C3 C4 1.365(9) .
C3 H3A 0.9300 .
C4 C5 1.406(10) .
C4 H4A 0.9300 .
C5 C18 1.349(10) .
C5 H5A 0.9300 .
C6 N3 1.361(7) .
C6 C7 1.390(7) .
C6 C8 1.397(8) .
C7 N7 1.358(7) .
C7 C11 1.396(8) .
C8 C9 1.358(9) .
C8 H8A 0.9300 .
C9 C10 1.410(9) .
C9 H9A 0.9300 .
C10 C11 1.359(9) .
C10 H10A 0.9300 .
C11 H11A 0.9300 .
C12 N5 1.349(7) .
C12 C13 1.395(7) .
C12 C14 1.400(8) .
C13 N8 1.345(7) .
C13 C17 1.402(8) .
C14 C15 1.357(9) .
C14 H14A 0.9300 .
C15 C16 1.399(9) .
C15 H15A 0.9300 .
C16 C17 1.358(9) .
C16 H16A 0.9300 .
C17 H17A 0.9300 .
C18 H18A 0.9300 .
C19 N12 1.360(9) .
C19 C21 1.388(9) .
C19 C24 1.414(10) .
C19 Na1A 3.057(10) .
C20 C22 1.362(11) .
C20 C21 1.394(10) .
C20 H20A 0.9300 .
C21 N10 1.360(8) .
C22 C23 1.373(13) .
C22 H22A 0.9300 .
C23 C24 1.355(13) .
C23 H23A 0.9300 .
C24 H24A 0.9300 .
N1 N2 1.322(6) .
N1 N9 1.331(7) .
N3 N4 1.338(6) .
N4 N7 1.342(6) .
N5 N6 1.308(7) .
N6 N8 1.334(7) .
N8 H8B 0.8600 .
N9 H9B 0.8600 .
N10 N11 1.306(7) .
N11 N12 1.332(7) .
N11 Ag1 2.208(5) 2_645
N11 Na1A 2.993(8) .
N12 Na1A 2.039(8) .
N12 Na1B 2.838(9) .
O2 Na1A 2.700(6) 2_655
O2 Na1B 2.892(8) 2_655
O13 Na1A 2.612(7) 4_675
O37 Na1B 2.819(8) 1_655
Na1A O13 2.612(7) 4_576
Na1A O2 2.700(6) 2_645
Na1A Ag1 3.628(6) 2_645
Na1B O37 2.819(8) 1_455
Na1B O2 2.892(8) 2_645
